data_1526309
loop_
_publ_author_name
'Radosavljevic, I.'
'Sleight, A.W.'
'Howard, J.A.K.'

_publ_section_title
;
 Synthesis and structure of two new bismuth cadmium vanadates, Bi Cd V O5
 and Bi Cd2 V O6, and structures of Bi Ca2 As O6 and Bi Mg2 P O6
;
_journal_name_full 'International Journal of Inorganic Materials'
_journal_page_first 543
_journal_page_last 550
_journal_volume 2
_journal_year 2000
_chemical_formula_sum 'Bi Cd O5 V'
_chemical_name_systematic 'Bi Cd (V O4) O'
_space_group_IT_number 33
_symmetry_space_group_name_Hall 'P -2n -2ac'
_symmetry_space_group_name_H-M 'P c 21 n'
_cell_angle_alpha 90
_cell_angle_beta 90
_cell_angle_gamma 90
_cell_formula_units_Z 8
_cell_length_a 5.505
_cell_length_b 11.699
_cell_length_c 14.276
_cell_volume 919.417
_citation_journal_id_ASTM IJIMCR
_cod_data_source_file Radosavljevic_IJIMCR_2000_121.cif
_cod_data_source_block Bi1Cd1O5V1
_cod_original_cell_volume 919.4172
_cod_original_sg_symbol_Hall 'P 2c -2n (y,z,x)'
_cod_original_formula_sum 'Bi1 Cd1 O5 V1'
_cod_database_code 1526309

loop_
_symmetry_equiv_pos_as_xyz
x,y,z
-x,y+1/2,-z
x+1/2,y+1/2,-z+1/2
-x+1/2,y,z+1/2

loop_
_atom_site_label
_atom_site_type_symbol
_atom_site_fract_x
_atom_site_fract_y
_atom_site_fract_z
_atom_site_occupancy
_atom_site_U_iso_or_equiv
V2 V+5 0.2089 0.0635 0.1547 1 0.0
Bi1 Bi+3 0.2563 0.032 0.41326 1 0.0
Cd1 Cd+2 0.7599 0.8883 0.54368 1 0.0
O1 O-2 0.481 0.8771 0.4199 1 0.0
O3 O-2 0.338 0.199 0.1575 1 0.0
O9 O-2 0.971 0.789 0.1356 1 0.0
O2 O-2 0.139 0.01 0.2643 1 0.0
Bi2 Bi+3 0.7308 0.8829 0.30115 1 0.0
O8 O-2 0.947 0.066 0.0821 1 0.0
O6 O-2 0.134 0.572 0.1633 1 0.0
O10 O-2 0.482 0.397 0.0857 1 0.0
O4 O-2 0.435 0.72 0.0649 1 0.0
Cd2 Cd+2 0.2133 0.7304 0.4129 1 0.0
O5 O-2 0.415 0.979 0.102 1 0.0
V1 V+5 0.7298 0.2117 0.344 1 0.0
O7 O-2 0.861 0.251 0.2421 1 0.0
